data_8106731
loop_
_publ_author_name
'Li, Jing'
'Jia, Hao-Ran'
'Sun, Yin-Xia'

_publ_section_title
;
 Crystal structure of
 bis{5-(diethylamino)-2-(((2-oxo-2H-chromen-6-yl)imino)methyl)phenolato-\k2
 O,N}copper(II), C40H38CuN4O6
;
_journal_issue 6
_journal_name_full 'Zeitschrift f\"ur Kristallographie - New Crystal Structures'
_journal_page_first 947
_journal_page_last 949
_journal_paper_doi 10.1515/ncrs-2017-0094
_journal_volume 232
_journal_year 2017
_chemical_formula_sum 'C40 H38 Cu N4 O6'
_chemical_formula_weight 734.28
_space_group_crystal_system monoclinic
_space_group_IT_number 14
_space_group_name_Hall '-P 2ybc'
_space_group_name_H-M_alt 'P 1 21/c 1'
_atom_sites_solution_hydrogens geom
_atom_sites_solution_primary direct
_atom_sites_solution_secondary difmap
_cell_angle_alpha 90.00
_cell_angle_beta 102.347(7)
_cell_angle_gamma 90.00
_cell_formula_units_Z 2
_cell_length_a 10.590(4)
_cell_length_b 7.273(3)
_cell_length_c 23.345(9)
_cell_measurement_reflns_used 1119
_cell_measurement_temperature 296(2)
_cell_measurement_theta_max 18.64
_cell_measurement_theta_min 2.93
_cell_volume 1756.5(12)
_computing_cell_refinement 'Bruker SAINT'
_computing_data_collection 'Bruker APEX2'
_computing_data_reduction 'Bruker SAINT'
_computing_molecular_graphics 'Bruker SHELXTL'
_computing_publication_material 'Bruker SHELXTL'
_computing_structure_refinement 'SHELXL-97 (Sheldrick, 1997)'
_computing_structure_solution 'SHELXS-97 (Sheldrick, 1990)'
_diffrn_ambient_temperature 296(2)
_diffrn_measured_fraction_theta_full 0.993
_diffrn_measured_fraction_theta_max 0.993
_diffrn_measurement_device_type 'Bruker SMART CCD'
_diffrn_measurement_method '\f and \w scans'
_diffrn_radiation_monochromator graphite
_diffrn_radiation_source 'fine-focus sealed tube'
_diffrn_radiation_type MoK\a
_diffrn_radiation_wavelength 0.71073
_diffrn_reflns_av_R_equivalents 0.0802
_diffrn_reflns_av_sigmaI/netI 0.0878
_diffrn_reflns_limit_h_max 12
_diffrn_reflns_limit_h_min -12
_diffrn_reflns_limit_k_max 6
_diffrn_reflns_limit_k_min -8
_diffrn_reflns_limit_l_max 27
_diffrn_reflns_limit_l_min -27
_diffrn_reflns_number 9380
_diffrn_reflns_theta_full 25.00
_diffrn_reflns_theta_max 25.00
_diffrn_reflns_theta_min 1.79
_exptl_absorpt_coefficient_mu 0.676
_exptl_absorpt_correction_T_max 0.8655
_exptl_absorpt_correction_T_min 0.8333
_exptl_absorpt_correction_type multi-scan
_exptl_absorpt_process_details
;
CrysAlisPro, Agilent Technologies,
Version 1.171.37.33 (release 27-03-2014 CrysAlis171 .NET)
(compiled Mar 27 2014,17:12:48)
Empirical absorption correction using spherical harmonics,
 implemented in SCALE3 ABSPACK scaling algorithm.
Empirical absorption correction using spherical harmonics,
 implemented in SCALE3 ABSPACK scaling algorithm.
;
_exptl_crystal_colour dark-brown
_exptl_crystal_density_diffrn 1.388
_exptl_crystal_density_method 'not measured'
_exptl_crystal_description block
_exptl_crystal_F_000 766
_exptl_crystal_size_max 0.28
_exptl_crystal_size_mid 0.26
_exptl_crystal_size_min 0.22
_refine_diff_density_max 0.405
_refine_diff_density_min -0.469
_refine_diff_density_rms 0.086
_refine_ls_extinction_method none
_refine_ls_goodness_of_fit_ref 0.909
_refine_ls_hydrogen_treatment mixed
_refine_ls_matrix_type full
_refine_ls_number_parameters 234
_refine_ls_number_reflns 3074
_refine_ls_number_restraints 0
_refine_ls_restrained_S_all 0.909
_refine_ls_R_factor_all 0.1296
_refine_ls_R_factor_gt 0.0682
_refine_ls_shift/su_max 0.003
_refine_ls_shift/su_mean 0.001
_refine_ls_structure_factor_coef Fsqd
_refine_ls_weighting_details 'calc w=1/[\s^2^(Fo^2^)+(0.1573P)^2^+0.7683P] where P=(Fo^2^+2Fc^2^)/3'
_refine_ls_weighting_scheme calc
_refine_ls_wR_factor_gt 0.1876
_refine_ls_wR_factor_ref 0.2373
_reflns_number_gt 1808
_reflns_number_total 3074
_reflns_threshold_expression >2sigma(I)
_cod_data_source_file suppl_ncrs-2017-0094_suppl.cif
_cod_data_source_block mo_2
_cod_original_sg_symbol_H-M 'P 21/c'
_cod_database_code 8106731

loop_
_symmetry_equiv_pos_as_xyz
'x, y, z'
'-x, y+1/2, -z+1/2'
'-x, -y, -z'
'x, -y-1/2, z-1/2'

loop_
_atom_site_label
_atom_site_type_symbol
_atom_site_fract_x
_atom_site_fract_y
_atom_site_fract_z
_atom_site_U_iso_or_equiv
_atom_site_adp_type
_atom_site_occupancy
_atom_site_symmetry_multiplicity
_atom_site_calc_flag
_atom_site_refinement_flags
_atom_site_disorder_assembly
_atom_site_disorder_group
C1 C 0.8167(9) -0.2655(13) 0.7506(4) 0.104(3) Uani 1 1 d . . .
H1A H 0.7689 -0.3709 0.7332 0.156 Uiso 1 1 calc R . .
H1B H 0.8829 -0.3038 0.7832 0.156 Uiso 1 1 calc R . .
H1C H 0.8557 -0.2057 0.7220 0.156 Uiso 1 1 calc R . .
C2 C 0.7267(8) -0.1337(11) 0.7715(3) 0.070(2) Uani 1 1 d . . .
H2A H 0.6845 -0.1976 0.7987 0.085 Uiso 1 1 calc R . .
H2B H 0.7774 -0.0346 0.7928 0.085 Uiso 1 1 calc R . .
C3 C 0.4862(8) -0.2856(12) 0.6663(3) 0.081(2) Uani 1 1 d . . .
H3A H 0.5104 -0.2363 0.6320 0.122 Uiso 1 1 calc R . .
H3B H 0.3977 -0.3251 0.6564 0.122 Uiso 1 1 calc R . .
H3C H 0.5407 -0.3885 0.6806 0.122 Uiso 1 1 calc R . .
C4 C 0.5011(8) -0.1443(11) 0.7116(3) 0.069(2) Uani 1 1 d . . .
H4A H 0.4848 -0.1993 0.7472 0.083 Uiso 1 1 calc R . .
H4B H 0.4359 -0.0506 0.6991 0.083 Uiso 1 1 calc R . .
C5 C 0.6570(6) 0.0829(9) 0.6900(3) 0.0449(15) Uani 1 1 d . . .
C6 C 0.7794(6) 0.1717(10) 0.7026(3) 0.0540(17) Uani 1 1 d . . .
H6 H 0.8425 0.1342 0.7346 0.065 Uiso 1 1 calc R . .
C7 C 0.8040(6) 0.3116(9) 0.6680(3) 0.0503(16) Uani 1 1 d . . .
H7 H 0.8847 0.3678 0.6773 0.060 Uiso 1 1 calc R . .
C8 C 0.7143(5) 0.3756(8) 0.6190(2) 0.0386(13) Uani 1 1 d . . .
C9 C 0.5907(6) 0.2875(8) 0.6043(3) 0.0436(15) Uani 1 1 d . . .
C10 C 0.5674(6) 0.1454(8) 0.6427(3) 0.0461(15) Uani 1 1 d . . .
H10 H 0.4858 0.0916 0.6353 0.055 Uiso 1 1 calc R . .
C11 C 0.7480(6) 0.5230(8) 0.5850(3) 0.0441(15) Uani 1 1 d . . .
H11 H 0.8299 0.5737 0.5973 0.053 Uiso 1 1 calc R . .
C12 C 0.7266(5) 0.7486(9) 0.5121(3) 0.0426(14) Uani 1 1 d . . .
C13 C 0.8158(6) 0.7274(9) 0.4790(3) 0.0494(16) Uani 1 1 d . . .
H13 H 0.8478 0.6108 0.4739 0.059 Uiso 1 1 calc R . .
C14 C 0.8608(6) 0.8806(10) 0.4520(2) 0.0463(15) Uani 1 1 d . . .
C15 C 0.8064(6) 1.0522(9) 0.4604(3) 0.0492(17) Uani 1 1 d . . .
C16 C 0.7184(6) 1.0759(10) 0.4929(3) 0.0517(16) Uani 1 1 d . . .
H16 H 0.6857 1.1921 0.4979 0.062 Uiso 1 1 calc R . .
C17 C 0.6771(6) 0.9237(10) 0.5189(3) 0.0529(16) Uani 1 1 d . . .
H17 H 0.6150 0.9377 0.5414 0.064 Uiso 1 1 calc R . .
C18 C 0.9535(7) 0.8724(12) 0.4180(3) 0.067(2) Uani 1 1 d . . .
H18 H 0.9936 0.7606 0.4143 0.080 Uiso 1 1 calc R . .
C19 C 0.9877(8) 1.0228(12) 0.3899(3) 0.076(2) Uani 1 1 d . . .
H19 H 1.0485 1.0123 0.3667 0.091 Uiso 1 1 calc R . .
C20 C 0.9279(7) 1.2015(12) 0.3966(3) 0.066(2) Uani 1 1 d . . .
Cu1 Cu 0.5000 0.5000 0.5000 0.0395(4) Uani 1 2 d S . .
N1 N 0.6286(6) -0.0552(8) 0.7253(2) 0.0573(15) Uani 1 1 d . . .
N2 N 0.6733(4) 0.5941(7) 0.5378(2) 0.0417(12) Uani 1 1 d . . .
O1 O 0.5005(4) 0.3319(6) 0.56031(18) 0.0549(12) Uani 1 1 d . . .
O2 O 0.8436(4) 1.2088(6) 0.4331(2) 0.0653(14) Uani 1 1 d . . .
O3 O 0.9490(5) 1.3399(8) 0.3717(2) 0.0887(19) Uani 1 1 d . . .

loop_
_atom_site_aniso_label
_atom_site_aniso_U_11
_atom_site_aniso_U_22
_atom_site_aniso_U_33
_atom_site_aniso_U_23
_atom_site_aniso_U_13
_atom_site_aniso_U_12
C1 0.129(8) 0.083(7) 0.078(6) -0.001(5) -0.027(6) 0.033(6)
C2 0.096(5) 0.067(5) 0.039(4) 0.015(4) -0.006(4) -0.005(5)
C3 0.096(6) 0.069(6) 0.081(6) 0.005(5) 0.022(5) -0.003(5)
C4 0.095(6) 0.055(5) 0.068(5) 0.012(4) 0.041(4) -0.004(4)
C5 0.062(4) 0.039(3) 0.039(3) 0.003(3) 0.022(3) 0.005(3)
C6 0.052(4) 0.058(5) 0.052(4) 0.005(3) 0.009(3) 0.002(3)
C7 0.052(4) 0.042(4) 0.060(4) 0.000(3) 0.019(3) -0.002(3)
C8 0.044(3) 0.040(3) 0.031(3) 0.004(3) 0.006(3) -0.004(3)
C9 0.043(3) 0.035(3) 0.055(4) -0.001(3) 0.017(3) -0.003(3)
C10 0.052(3) 0.043(4) 0.045(4) 0.002(3) 0.015(3) -0.002(3)
C11 0.039(3) 0.036(4) 0.062(4) 0.000(3) 0.022(3) -0.002(3)
C12 0.036(3) 0.048(4) 0.046(3) -0.001(3) 0.013(3) -0.007(3)
C13 0.050(4) 0.046(4) 0.050(4) 0.004(3) 0.005(3) -0.003(3)
C14 0.046(3) 0.057(4) 0.036(3) 0.001(3) 0.007(3) -0.009(3)
C15 0.045(3) 0.050(4) 0.049(4) 0.010(3) 0.003(3) -0.009(3)
C16 0.049(4) 0.046(4) 0.066(4) -0.003(3) 0.025(3) -0.005(3)
C17 0.049(4) 0.046(4) 0.067(4) -0.002(4) 0.021(3) -0.008(3)
C18 0.063(4) 0.078(6) 0.067(5) 0.003(4) 0.033(4) 0.005(4)
C19 0.082(5) 0.090(7) 0.066(5) 0.001(4) 0.041(4) -0.010(5)
C20 0.053(4) 0.086(6) 0.061(4) 0.009(4) 0.015(4) -0.024(4)
Cu1 0.0395(6) 0.0385(6) 0.0418(6) 0.0046(5) 0.0112(4) -0.0052(5)
N1 0.073(4) 0.048(3) 0.050(3) 0.013(3) 0.013(3) -0.004(3)
N2 0.044(3) 0.039(3) 0.044(3) 0.007(2) 0.011(2) -0.003(2)
O1 0.047(2) 0.057(3) 0.053(3) 0.019(2) -0.007(2) -0.017(2)
O2 0.062(3) 0.051(3) 0.085(3) 0.022(3) 0.020(3) -0.013(2)
O3 0.071(3) 0.090(4) 0.103(4) 0.053(4) 0.014(3) -0.027(3)

loop_
_atom_type_symbol
_atom_type_description
_atom_type_scat_dispersion_real
_atom_type_scat_dispersion_imag
_atom_type_scat_source
C C 0.0033 0.0016 'International Tables Vol C Tables 4.2.6.8 and 6.1.1.4'
H H 0.0000 0.0000 'International Tables Vol C Tables 4.2.6.8 and 6.1.1.4'
N N 0.0061 0.0033 'International Tables Vol C Tables 4.2.6.8 and 6.1.1.4'
O O 0.0106 0.0060 'International Tables Vol C Tables 4.2.6.8 and 6.1.1.4'
Cu Cu 0.3201 1.2651 'International Tables Vol C Tables 4.2.6.8 and 6.1.1.4'

loop_
_geom_angle_atom_site_label_1
_geom_angle_atom_site_label_2
_geom_angle_atom_site_label_3
_geom_angle
_geom_angle_site_symmetry_1
_geom_angle_site_symmetry_3
C2 C1 H1A 109.5 . .
C2 C1 H1B 109.5 . .
H1A C1 H1B 109.5 . .
C2 C1 H1C 109.5 . .
H1A C1 H1C 109.5 . .
H1B C1 H1C 109.5 . .
N1 C2 C1 114.5(6) . .
N1 C2 H2A 108.6 . .
C1 C2 H2A 108.6 . .
N1 C2 H2B 108.6 . .
C1 C2 H2B 108.6 . .
H2A C2 H2B 107.6 . .
C4 C3 H3A 109.5 . .
C4 C3 H3B 109.5 . .
H3A C3 H3B 109.5 . .
C4 C3 H3C 109.5 . .
H3A C3 H3C 109.5 . .
H3B C3 H3C 109.5 . .
C3 C4 N1 114.9(6) . .
C3 C4 H4A 108.5 . .
N1 C4 H4A 108.5 . .
C3 C4 H4B 108.5 . .
N1 C4 H4B 108.5 . .
H4A C4 H4B 107.5 . .
C10 C5 N1 121.6(6) . .
C10 C5 C6 117.4(6) . .
N1 C5 C6 121.0(6) . .
C7 C6 C5 120.0(6) . .
C7 C6 H6 120.0 . .
C5 C6 H6 120.0 . .
C6 C7 C8 123.4(6) . .
C6 C7 H7 118.3 . .
C8 C7 H7 118.3 . .
C7 C8 C11 119.8(5) . .
C7 C8 C9 118.2(5) . .
C11 C8 C9 121.9(5) . .
O1 C9 C10 119.1(5) . .
O1 C9 C8 124.4(5) . .
C10 C9 C8 116.5(6) . .
C5 C10 C9 124.4(6) . .
C5 C10 H10 117.8 . .
C9 C10 H10 117.8 . .
N2 C11 C8 125.8(5) . .
N2 C11 H11 117.1 . .
C8 C11 H11 117.1 . .
C13 C12 C17 119.6(6) . .
C13 C12 N2 122.1(6) . .
C17 C12 N2 118.2(5) . .
C12 C13 C14 120.6(6) . .
C12 C13 H13 119.7 . .
C14 C13 H13 119.7 . .
C18 C14 C15 118.6(6) . .
C18 C14 C13 124.6(7) . .
C15 C14 C13 116.8(5) . .
C16 C15 O2 116.9(6) . .
C16 C15 C14 123.5(6) . .
O2 C15 C14 119.6(6) . .
C15 C16 C17 118.3(7) . .
C15 C16 H16 120.9 . .
C17 C16 H16 120.9 . .
C16 C17 C12 121.3(6) . .
C16 C17 H17 119.4 . .
C12 C17 H17 119.4 . .
C19 C18 C14 122.2(8) . .
C19 C18 H18 118.9 . .
C14 C18 H18 118.9 . .
C18 C19 C20 119.6(7) . .
C18 C19 H19 120.2 . .
C20 C19 H19 120.2 . .
O3 C20 O2 118.9(8) . .
O3 C20 C19 123.9(7) . .
O2 C20 C19 117.2(7) . .
O1 Cu1 O1 180.000(1) 3_666 .
O1 Cu1 N2 87.85(18) 3_666 .
O1 Cu1 N2 92.15(18) . .
O1 Cu1 N2 92.15(18) 3_666 3_666
O1 Cu1 N2 87.85(18) . 3_666
N2 Cu1 N2 180.000(1) . 3_666
C5 N1 C2 121.5(6) . .
C5 N1 C4 120.0(6) . .
C2 N1 C4 118.0(6) . .
C11 N2 C12 115.8(5) . .
C11 N2 Cu1 124.8(4) . .
C12 N2 Cu1 119.5(4) . .
C9 O1 Cu1 130.5(4) . .
C20 O2 C15 122.6(6) . .

loop_
_geom_bond_atom_site_label_1
_geom_bond_atom_site_label_2
_geom_bond_distance
_geom_bond_site_symmetry_2
C1 C2 1.505(11) .
C1 H1A 0.9600 .
C1 H1B 0.9600 .
C1 H1C 0.9600 .
C2 N1 1.444(9) .
C2 H2A 0.9700 .
C2 H2B 0.9700 .
C3 C4 1.459(10) .
C3 H3A 0.9600 .
C3 H3B 0.9600 .
C3 H3C 0.9600 .
C4 N1 1.470(9) .
C4 H4A 0.9700 .
C4 H4B 0.9700 .
C5 C10 1.370(8) .
C5 N1 1.373(8) .
C5 C6 1.421(9) .
C6 C7 1.359(9) .
C6 H6 0.9300 .
C7 C8 1.401(8) .
C7 H7 0.9300 .
C8 C11 1.423(8) .
C8 C9 1.431(8) .
C9 O1 1.284(7) .
C9 C10 1.425(8) .
C10 H10 0.9300 .
C11 N2 1.318(8) .
C11 H11 0.9300 .
C12 C13 1.352(8) .
C12 C17 1.400(9) .
C12 N2 1.443(7) .
C13 C14 1.412(9) .
C13 H13 0.9300 .
C14 C18 1.389(8) .
C14 C15 1.406(10) .
C15 C16 1.334(9) .
C15 O2 1.402(7) .
C16 C17 1.377(9) .
C16 H16 0.9300 .
C17 H17 0.9300 .
C18 C19 1.363(10) .
C18 H18 0.9300 .
C19 C20 1.469(11) .
C19 H19 0.9300 .
C20 O3 1.208(9) .
C20 O2 1.360(8) .
Cu1 O1 1.864(4) 3_666
Cu1 O1 1.864(4) .
Cu1 N2 1.980(5) .
Cu1 N2 1.980(5) 3_666
